data_7707678
loop_
_publ_author_name
'Vega, Manel'
'Blasco, Salvador'
'Garc\'ia-Espa\~na, Enrique'
'Soberats, Bartolom\'e'
'Frontera, Antonio'
'Rotger, Carmen'
'Costa, Antonio'

_publ_section_title
;
 Dual role of silver in a fluorogenic <i>N</i>-squaraine probe based on
 Ag(I)-\p interactions.
;
_journal_issue 27
_journal_name_full 'Dalton transactions (Cambridge, England : 2003)'
_journal_page_first 9367
_journal_page_last 9371
_journal_paper_doi 10.1039/d1dt01408k
_journal_volume 50
_journal_year 2021
_chemical_formula_moiety 'C18 H9 N4 O2, C16 H36 N'
_chemical_formula_sum 'C34 H45 N5 O2'
_chemical_formula_weight 555.75
_space_group_crystal_system triclinic
_space_group_IT_number 2
_space_group_name_Hall '-P 1'
_space_group_name_H-M_alt 'P -1'
_atom_sites_solution_hydrogens difmap
_atom_sites_solution_primary dual
_audit_creation_date 2019-03-04
_audit_creation_method
;
Olex2 1.2
(compiled May 29 2018 13:30:08 for OlexSys, GUI svn.r5506)
;
_audit_update_record
;
2021-03-18 deposited with the CCDC.	2021-06-14 downloaded from the CCDC.
;
_cell_angle_alpha 94.262(12)
_cell_angle_beta 94.357(10)
_cell_angle_gamma 95.865(9)
_cell_formula_units_Z 2
_cell_length_a 8.329(4)
_cell_length_b 12.701(4)
_cell_length_c 15.105(6)
_cell_measurement_reflns_used 9002
_cell_measurement_temperature 120.0
_cell_measurement_theta_max 29.561
_cell_measurement_theta_min 2.468
_cell_volume 1579.5(11)
_computing_cell_refinement 'SAINT V8.38A (?, 2016)'
_computing_data_reduction 'SAINT V8.38A (?, 2016)'
_computing_molecular_graphics 'Olex2 (Dolomanov et al., 2009)'
_computing_publication_material 'Olex2 (Dolomanov et al., 2009)'
_computing_structure_refinement 'ShelXL (Sheldrick, 2015)'
_computing_structure_solution 'ShelXD (Sheldrick, 2008)'
_diffrn_ambient_temperature 120.0
_diffrn_measured_fraction_theta_full 0.999
_diffrn_measured_fraction_theta_max 0.996
_diffrn_measurement_device_type 'Bruker APEX-II CCD'
_diffrn_measurement_method '\f and \w scans'
_diffrn_radiation_type MoK\a
_diffrn_radiation_wavelength 0.71073
_diffrn_reflns_av_R_equivalents 0.0980
_diffrn_reflns_av_unetI/netI 0.0601
_diffrn_reflns_Laue_measured_fraction_full 0.999
_diffrn_reflns_Laue_measured_fraction_max 0.996
_diffrn_reflns_limit_h_max 11
_diffrn_reflns_limit_h_min -11
_diffrn_reflns_limit_k_max 17
_diffrn_reflns_limit_k_min -17
_diffrn_reflns_limit_l_max 20
_diffrn_reflns_limit_l_min -20
_diffrn_reflns_number 67593
_diffrn_reflns_point_group_measured_fraction_full 0.999
_diffrn_reflns_point_group_measured_fraction_max 0.996
_diffrn_reflns_theta_full 25.242
_diffrn_reflns_theta_max 29.590
_diffrn_reflns_theta_min 2.196
_diffrn_standards_number 0
_exptl_absorpt_coefficient_mu 0.074
_exptl_absorpt_correction_T_max 0.7459
_exptl_absorpt_correction_T_min 0.6922
_exptl_absorpt_correction_type multi-scan
_exptl_absorpt_process_details
;
SADABS-2016/2 (Bruker,2016) was used for absorption correction.
wR2(int) was 0.1253 before and 0.0685 after correction.
The Ratio of minimum to maximum transmission is 0.9280.
The \l/2 correction factor is Not present.
;
_exptl_crystal_colour 'clear yellow'
_exptl_crystal_colour_lustre clear
_exptl_crystal_colour_primary yellow
_exptl_crystal_density_diffrn 1.168
_exptl_crystal_description prism
_exptl_crystal_F_000 600
_exptl_crystal_size_max 0.182
_exptl_crystal_size_mid 0.138
_exptl_crystal_size_min 0.112
_refine_diff_density_max 0.332
_refine_diff_density_min -0.275
_refine_diff_density_rms 0.050
_refine_ls_extinction_method none
_refine_ls_goodness_of_fit_ref 1.027
_refine_ls_hydrogen_treatment refxyz
_refine_ls_matrix_type full
_refine_ls_number_parameters 549
_refine_ls_number_reflns 8855
_refine_ls_number_restraints 0
_refine_ls_restrained_S_all 1.027
_refine_ls_R_factor_all 0.1034
_refine_ls_R_factor_gt 0.0524
_refine_ls_shift/su_max 0.001
_refine_ls_shift/su_mean 0.000
_refine_ls_structure_factor_coef Fsqd
_refine_ls_weighting_details 'w=1/[\s^2^(Fo^2^)+(0.0463P)^2^+0.5528P] where P=(Fo^2^+2Fc^2^)/3'
_refine_ls_weighting_scheme calc
_refine_ls_wR_factor_gt 0.1076
_refine_ls_wR_factor_ref 0.1323
_reflns_Friedel_coverage 0.000
_reflns_number_gt 5550
_reflns_number_total 8855
_reflns_threshold_expression 'I > 2\s(I)'
_cod_data_source_file d1dt01408k2.cif
_cod_data_source_block mo_ma8_0m
_cod_depositor_comments 'Adding full bibliography for 7707678.cif.'
_cod_original_cell_volume 1579.6(11)
_cod_database_code 7707678
_shelx_shelxl_version_number 2018/3
_shelx_space_group_comment
;
The symmetry employed for this shelxl refinement is uniquely defined
by the following loop, which should always be used as a source of
symmetry information in preference to the above space-group names.
They are only intended as comments.
;
_olex2_refinement_description
;
1. Fixed Uiso
 At 1.2 times of:
  All C(H) groups
;
_olex2_submission_special_instructions 'No special instructions were received'

loop_
_space_group_symop_operation_xyz
'x, y, z'
'-x, -y, -z'

loop_
_atom_site_label
_atom_site_type_symbol
_atom_site_fract_x
_atom_site_fract_y
_atom_site_fract_z
_atom_site_U_iso_or_equiv
_atom_site_adp_type
_atom_site_occupancy
_atom_site_site_symmetry_order
_atom_site_calc_flag
_atom_site_refinement_flags_posn
_atom_site_refinement_flags_adp
_atom_site_refinement_flags_occupancy
_atom_site_disorder_assembly
_atom_site_disorder_group
O1 O 0.50044(15) 0.36659(8) 0.44395(8) 0.0286(3) Uani 1 1 d . . . . .
N3 N 0.66337(16) 0.47149(10) 0.62524(9) 0.0209(3) Uani 1 1 d . . . . .
O2 O 0.78330(14) 0.22746(8) 0.66916(7) 0.0262(3) Uani 1 1 d . . . . .
N1 N 0.63355(16) 0.13014(9) 0.47513(9) 0.0220(3) Uani 1 1 d . . . . .
C1 C 0.58477(19) 0.32924(11) 0.50277(10) 0.0207(3) Uani 1 1 d . . . . .
N5 N 0.24760(16) 0.22336(10) 0.73624(9) 0.0239(3) Uani 1 1 d . . . . .
C11 C 0.65981(18) 0.36968(11) 0.58819(10) 0.0194(3) Uani 1 1 d . . . . .
C2 C 0.64235(19) 0.22333(11) 0.51599(10) 0.0200(3) Uani 1 1 d . . . . .
C10 C 0.71344(18) 0.26712(11) 0.60665(10) 0.0202(3) Uani 1 1 d . . . . .
C4 C 0.6261(2) 0.18725(13) 0.32342(11) 0.0263(4) Uani 1 1 d . . . . .
C23 C 0.1223(2) 0.15311(12) 0.78003(12) 0.0233(3) Uani 1 1 d . . . . .
C9 C 0.4596(2) 0.02960(12) 0.35512(11) 0.0237(3) Uani 1 1 d . . . . .
C12 C 0.72274(19) 0.51248(12) 0.70999(10) 0.0209(3) Uani 1 1 d . . . . .
C15 C 0.8381(2) 0.60206(12) 0.87990(11) 0.0244(3) Uani 1 1 d . . . . .
C14 C 0.8483(2) 0.49484(13) 0.85598(11) 0.0258(4) Uani 1 1 d . . . . .
C13 C 0.7911(2) 0.45012(12) 0.77214(11) 0.0242(3) Uani 1 1 d . . . . .
C31 C 0.1863(2) 0.33206(12) 0.73557(12) 0.0258(4) Uani 1 1 d . . . . .
C17 C 0.7691(2) 0.66456(13) 0.81771(11) 0.0271(4) Uani 1 1 d . . . . .
C16 C 0.8979(2) 0.64664(13) 0.96737(12) 0.0270(4) Uani 1 1 d . . . . .
C3 C 0.5716(2) 0.11766(12) 0.38513(11) 0.0231(3) Uani 1 1 d . . . . .
N4 N 0.9468(2) 0.68091(12) 1.03806(10) 0.0337(4) Uani 1 1 d . . . . .
C8 C 0.3981(2) 0.01495(13) 0.26716(11) 0.0259(4) Uani 1 1 d . . . . .
C24 C 0.1723(2) 0.04682(13) 0.80544(12) 0.0258(4) Uani 1 1 d . . . . .
C18 C 0.7124(2) 0.62061(12) 0.73395(12) 0.0261(4) Uani 1 1 d . . . . .
C5 C 0.5653(2) 0.17246(13) 0.23529(12) 0.0276(4) Uani 1 1 d . . . . .
C19 C 0.2676(2) 0.17688(14) 0.64234(12) 0.0280(4) Uani 1 1 d . . . . .
C25 C 0.0386(2) -0.00898(14) 0.85444(13) 0.0297(4) Uani 1 1 d . . . . .
C6 C 0.4504(2) 0.08680(13) 0.20613(11) 0.0266(4) Uani 1 1 d . . . . .
C27 C 0.4141(2) 0.23042(14) 0.78703(12) 0.0282(4) Uani 1 1 d . . . . .
N2 N 0.3365(2) 0.06959(14) 0.04099(11) 0.0445(4) Uani 1 1 d . . . . .
C20 C 0.1275(2) 0.17842(15) 0.57275(12) 0.0307(4) Uani 1 1 d . . . . .
C7 C 0.3871(2) 0.07450(14) 0.11412(12) 0.0310(4) Uani 1 1 d . . . . .
C21 C 0.1737(2) 0.13057(16) 0.48367(12) 0.0339(4) Uani 1 1 d . . . . .
C32 C 0.2995(2) 0.41603(14) 0.69864(15) 0.0345(4) Uani 1 1 d . . . . .
C28 C 0.4254(2) 0.27842(15) 0.88226(13) 0.0316(4) Uani 1 1 d . . . . .
C29 C 0.5883(2) 0.26296(16) 0.93051(14) 0.0354(4) Uani 1 1 d . . . . .
C26 C 0.0839(3) -0.11321(15) 0.88712(15) 0.0373(4) Uani 1 1 d . . . . .
C33 C 0.2196(3) 0.51917(15) 0.69151(15) 0.0402(5) Uani 1 1 d . . . . .
C22 C 0.0445(3) 0.1341(2) 0.40825(15) 0.0455(5) Uani 1 1 d . . . . .
C34 C 0.1018(3) 0.51524(19) 0.61165(18) 0.0503(6) Uani 1 1 d . . . . .
C30 C 0.6189(3) 0.3292(2) 1.01867(15) 0.0460(5) Uani 1 1 d . . . . .
H33A H 0.181(3) 0.5543(17) 0.7556(15) 0.055 Uiso 1 1 d R . . . .
H27A H 0.486(2) 0.2725(13) 0.7519(12) 0.023(4) Uiso 1 1 d . . . . .
H31A H 0.082(2) 0.3187(12) 0.7009(11) 0.019(4) Uiso 1 1 d . . . . .
H24A H 0.273(3) 0.0580(15) 0.8475(13) 0.040(5) Uiso 1 1 d . . . . .
H31B H 0.169(2) 0.3547(13) 0.7974(12) 0.022(4) Uiso 1 1 d . . . . .
H22A H 0.026(3) 0.2093(19) 0.3979(15) 0.053(7) Uiso 1 1 d . . . . .
H27B H 0.444(2) 0.1573(14) 0.7853(12) 0.028(5) Uiso 1 1 d . . . . .
H8 H 0.320(2) -0.0473(14) 0.2477(12) 0.029(5) Uiso 1 1 d . . . . .
H26A H 0.098(3) -0.1680(17) 0.8344(15) 0.048(6) Uiso 1 1 d . . . . .
H23A H 0.101(2) 0.1981(13) 0.8324(11) 0.021(4) Uiso 1 1 d . . . . .
H30A H 0.621(3) 0.4044(18) 1.0119(14) 0.044(6) Uiso 1 1 d . . . . .
H13 H 0.799(2) 0.3760(14) 0.7556(12) 0.028(5) Uiso 1 1 d . . . . .
H9 H 0.423(2) -0.0194(14) 0.3956(13) 0.031(5) Uiso 1 1 d . . . . .
H24B H 0.192(2) 0.0023(15) 0.7511(13) 0.034(5) Uiso 1 1 d . . . . .
H18 H 0.664(2) 0.6642(13) 0.6910(11) 0.024(4) Uiso 1 1 d . . . . .
H28A H 0.411(2) 0.3521(16) 0.8849(13) 0.037(5) Uiso 1 1 d . . . . .
H28B H 0.336(2) 0.2458(14) 0.9147(12) 0.030(5) Uiso 1 1 d . . . . .
H5 H 0.606(2) 0.2235(14) 0.1927(12) 0.031(5) Uiso 1 1 d . . . . .
H32A H 0.320(3) 0.3913(16) 0.6383(14) 0.042(6) Uiso 1 1 d . . . . .
H25A H -0.063(2) -0.0227(14) 0.8136(13) 0.037(5) Uiso 1 1 d . . . . .
H21A H 0.195(3) 0.0570(17) 0.4899(14) 0.045(6) Uiso 1 1 d . . . . .
H4 H 0.710(2) 0.2508(15) 0.3454(12) 0.032(5) Uiso 1 1 d . . . . .
H19A H 0.293(2) 0.1043(15) 0.6501(12) 0.033(5) Uiso 1 1 d . . . . .
H14 H 0.896(2) 0.4521(14) 0.9007(12) 0.032(5) Uiso 1 1 d . . . . .
H17 H 0.763(2) 0.7397(15) 0.8339(12) 0.036(5) Uiso 1 1 d . . . . .
H20A H 0.102(2) 0.2505(16) 0.5670(13) 0.041(6) Uiso 1 1 d . . . . .
H25B H 0.016(2) 0.0386(15) 0.9064(13) 0.037(5) Uiso 1 1 d . . . . .
H20B H 0.026(2) 0.1363(14) 0.5889(12) 0.033(5) Uiso 1 1 d . . . . .
H26B H 0.191(3) -0.0980(17) 0.9250(15) 0.051(6) Uiso 1 1 d . . . . .
H23B H 0.026(2) 0.1433(13) 0.7373(12) 0.027(5) Uiso 1 1 d . . . . .
H19B H 0.367(2) 0.2171(14) 0.6253(12) 0.031(5) Uiso 1 1 d . . . . .
H29A H 0.589(3) 0.1861(17) 0.9423(14) 0.047(6) Uiso 1 1 d . . . . .
H29B H 0.677(3) 0.2807(15) 0.8919(13) 0.040(5) Uiso 1 1 d . . . . .
H21B H 0.278(3) 0.1713(16) 0.4694(13) 0.042(6) Uiso 1 1 d . . . . .
H32B H 0.411(3) 0.4324(17) 0.7413(15) 0.055(6) Uiso 1 1 d . . . . .
H33B H 0.313(3) 0.5813(17) 0.6896(14) 0.053(6) Uiso 1 1 d . . . . .
H26C H 0.000(3) -0.1432(17) 0.9223(15) 0.052(6) Uiso 1 1 d . . . . .
H30B H 0.722(3) 0.3153(18) 1.0506(16) 0.061(7) Uiso 1 1 d . . . . .
H22B H -0.066(3) 0.0964(19) 0.4210(16) 0.068(8) Uiso 1 1 d . . . . .
H34A H 0.169(3) 0.508(2) 0.5538(18) 0.079(8) Uiso 1 1 d . . . . .
H34B H 0.002(3) 0.4538(19) 0.6121(15) 0.062(7) Uiso 1 1 d . . . . .
H22C H 0.078(3) 0.1020(19) 0.3495(18) 0.069(8) Uiso 1 1 d . . . . .
H30C H 0.529(3) 0.3160(18) 1.0568(16) 0.062(7) Uiso 1 1 d . . . . .
H34C H 0.048(3) 0.588(2) 0.6073(17) 0.081(8) Uiso 1 1 d . . . . .
H3 H 0.613(2) 0.5142(13) 0.5908(12) 0.024(4) Uiso 1 1 d . . . . .

loop_
_atom_site_aniso_label
_atom_site_aniso_U_11
_atom_site_aniso_U_22
_atom_site_aniso_U_33
_atom_site_aniso_U_23
_atom_site_aniso_U_13
_atom_site_aniso_U_12
O1 0.0363(7) 0.0236(6) 0.0261(6) 0.0029(5) -0.0078(5) 0.0113(5)
N3 0.0226(7) 0.0186(6) 0.0220(7) 0.0044(5) -0.0022(6) 0.0049(5)
O2 0.0304(6) 0.0249(6) 0.0246(6) 0.0058(5) -0.0023(5) 0.0096(5)
N1 0.0263(7) 0.0189(6) 0.0215(7) 0.0027(5) 0.0017(6) 0.0055(5)
C1 0.0211(8) 0.0194(7) 0.0223(8) 0.0039(6) 0.0020(6) 0.0038(6)
N5 0.0211(7) 0.0251(7) 0.0271(7) 0.0047(5) 0.0066(6) 0.0045(5)
C11 0.0180(7) 0.0190(7) 0.0221(8) 0.0038(6) 0.0026(6) 0.0036(6)
C2 0.0191(8) 0.0212(7) 0.0211(8) 0.0063(6) 0.0031(6) 0.0043(6)
C10 0.0182(8) 0.0198(7) 0.0237(8) 0.0048(6) 0.0030(6) 0.0040(6)
C4 0.0295(9) 0.0223(8) 0.0280(9) 0.0037(6) 0.0028(7) 0.0053(7)
C23 0.0204(8) 0.0240(8) 0.0264(9) 0.0044(6) 0.0054(7) 0.0022(6)
C9 0.0249(8) 0.0209(7) 0.0276(9) 0.0051(6) 0.0058(7) 0.0080(6)
C12 0.0187(8) 0.0224(7) 0.0215(8) 0.0025(6) 0.0006(6) 0.0022(6)
C15 0.0252(8) 0.0267(8) 0.0215(8) 0.0014(6) 0.0008(7) 0.0045(6)
C14 0.0282(9) 0.0275(8) 0.0226(8) 0.0062(6) 0.0004(7) 0.0068(7)
C13 0.0281(9) 0.0208(7) 0.0247(8) 0.0040(6) 0.0022(7) 0.0061(6)
C31 0.0240(9) 0.0234(8) 0.0313(10) 0.0047(7) 0.0061(7) 0.0052(6)
C17 0.0315(9) 0.0210(8) 0.0283(9) -0.0001(6) -0.0044(7) 0.0069(7)
C16 0.0290(9) 0.0269(8) 0.0262(9) 0.0032(7) 0.0001(7) 0.0095(7)
C3 0.0264(8) 0.0214(7) 0.0231(8) 0.0024(6) 0.0034(7) 0.0096(6)
N4 0.0406(9) 0.0337(8) 0.0275(8) -0.0001(6) -0.0014(7) 0.0122(7)
C8 0.0265(9) 0.0222(8) 0.0295(9) -0.0004(6) 0.0033(7) 0.0059(7)
C24 0.0250(9) 0.0246(8) 0.0286(9) 0.0043(7) 0.0027(7) 0.0040(6)
C18 0.0288(9) 0.0220(7) 0.0276(9) 0.0042(6) -0.0038(7) 0.0063(6)
C5 0.0305(9) 0.0268(8) 0.0271(9) 0.0076(7) 0.0046(7) 0.0063(7)
C19 0.0278(9) 0.0295(9) 0.0293(9) 0.0048(7) 0.0100(7) 0.0081(7)
C25 0.0300(10) 0.0283(8) 0.0313(10) 0.0066(7) 0.0036(8) 0.0019(7)
C6 0.0283(9) 0.0275(8) 0.0250(9) 0.0014(7) 0.0017(7) 0.0082(7)
C27 0.0196(8) 0.0308(9) 0.0355(10) 0.0073(7) 0.0045(7) 0.0037(7)
N2 0.0470(11) 0.0537(10) 0.0307(9) 0.0033(8) -0.0019(8) -0.0014(8)
C20 0.0283(10) 0.0378(10) 0.0279(9) 0.0035(7) 0.0053(8) 0.0107(8)
C7 0.0311(10) 0.0333(9) 0.0286(10) 0.0032(7) 0.0018(8) 0.0037(7)
C21 0.0327(10) 0.0403(10) 0.0299(10) -0.0007(8) 0.0065(8) 0.0090(8)
C32 0.0305(10) 0.0288(9) 0.0467(12) 0.0112(8) 0.0110(9) 0.0037(7)
C28 0.0247(9) 0.0328(9) 0.0375(11) 0.0047(8) 0.0014(8) 0.0030(7)
C29 0.0247(9) 0.0436(11) 0.0389(11) 0.0137(9) 0.0010(8) 0.0025(8)
C26 0.0415(12) 0.0296(9) 0.0406(12) 0.0109(8) 0.0028(10) -0.0024(8)
C33 0.0429(12) 0.0266(9) 0.0540(13) 0.0143(8) 0.0102(10) 0.0049(8)
C22 0.0417(13) 0.0646(15) 0.0310(11) -0.0013(10) 0.0038(9) 0.0125(11)
C34 0.0397(13) 0.0502(13) 0.0656(16) 0.0256(11) 0.0078(12) 0.0091(10)
C30 0.0369(12) 0.0627(15) 0.0377(12) 0.0121(10) -0.0025(10) 0.0000(10)

loop_
_atom_type_symbol
_atom_type_description
_atom_type_scat_dispersion_real
_atom_type_scat_dispersion_imag
_atom_type_scat_source
C C 0.0033 0.0016 'International Tables Vol C Tables 4.2.6.8 and 6.1.1.4'
H H 0.0000 0.0000 'International Tables Vol C Tables 4.2.6.8 and 6.1.1.4'
N N 0.0061 0.0033 'International Tables Vol C Tables 4.2.6.8 and 6.1.1.4'
O O 0.0106 0.0060 'International Tables Vol C Tables 4.2.6.8 and 6.1.1.4'

loop_
_geom_angle_atom_site_label_1
_geom_angle_atom_site_label_2
_geom_angle_atom_site_label_3
_geom_angle
_geom_angle_site_symmetry_1
_geom_angle_site_symmetry_3
_geom_angle_publ_flag
C11 N3 C12 128.27(13) . . ?
C2 N1 C3 117.71(13) . . ?
O1 C1 C11 134.23(14) . . ?
O1 C1 C2 135.49(14) . . ?
C11 C1 C2 90.21(12) . . ?
C31 N5 C23 106.26(12) . . ?
C31 N5 C19 111.52(13) . . ?
C31 N5 C27 111.00(13) . . ?
C19 N5 C23 110.64(13) . . ?
C19 N5 C27 106.15(13) . . ?
C27 N5 C23 111.34(13) . . ?
N3 C11 C1 126.02(13) . . ?
N3 C11 C10 141.59(14) . . ?
C1 C11 C10 92.39(12) . . ?
N1 C2 C1 139.43(15) . . ?
N1 C2 C10 132.17(14) . . ?
C10 C2 C1 88.29(12) . . ?
O2 C10 C11 137.80(15) . . ?
O2 C10 C2 133.15(14) . . ?
C11 C10 C2 89.02(12) . . ?
C5 C4 C3 120.61(16) . . ?
C24 C23 N5 116.12(14) . . ?
C8 C9 C3 120.49(15) . . ?
N3 C12 C13 122.22(14) . . ?
N3 C12 C18 118.29(14) . . ?
C13 C12 C18 119.49(15) . . ?
C14 C15 C17 119.43(15) . . ?
C14 C15 C16 119.65(14) . . ?
C17 C15 C16 120.92(15) . . ?
C13 C14 C15 120.65(15) . . ?
C14 C13 C12 119.96(15) . . ?
C32 C31 N5 114.50(14) . . ?
C18 C17 C15 120.23(15) . . ?
N4 C16 C15 178.87(17) . . ?
C4 C3 N1 121.66(15) . . ?
C4 C3 C9 118.92(15) . . ?
C9 C3 N1 119.30(14) . . ?
C9 C8 C6 120.12(16) . . ?
C23 C24 C25 109.07(14) . . ?
C17 C18 C12 120.24(15) . . ?
C4 C5 C6 120.36(16) . . ?
C20 C19 N5 117.35(14) . . ?
C26 C25 C24 112.28(16) . . ?
C8 C6 C7 121.47(16) . . ?
C5 C6 C8 119.42(16) . . ?
C5 C6 C7 119.11(16) . . ?
C28 C27 N5 115.73(14) . . ?
C19 C20 C21 108.86(15) . . ?
N2 C7 C6 176.90(19) . . ?
C22 C21 C20 112.91(17) . . ?
C31 C32 C33 110.55(16) . . ?
C27 C28 C29 110.47(16) . . ?
C30 C29 C28 111.91(18) . . ?
C34 C33 C32 112.99(19) . . ?

loop_
_geom_bond_atom_site_label_1
_geom_bond_atom_site_label_2
_geom_bond_distance
_geom_bond_site_symmetry_2
_geom_bond_publ_flag
O1 C1 1.2424(18) . ?
N3 C11 1.3668(19) . ?
N3 C12 1.381(2) . ?
O2 C10 1.2373(18) . ?
N1 C2 1.2861(19) . ?
N1 C3 1.409(2) . ?
C1 C11 1.426(2) . ?
C1 C2 1.496(2) . ?
N5 C23 1.525(2) . ?
N5 C31 1.521(2) . ?
N5 C19 1.523(2) . ?
N5 C27 1.524(2) . ?
C11 C10 1.459(2) . ?
C2 C10 1.494(2) . ?
C4 C3 1.400(2) . ?
C4 C5 1.380(2) . ?
C23 C24 1.520(2) . ?
C9 C3 1.405(2) . ?
C9 C8 1.379(2) . ?
C12 C13 1.398(2) . ?
C12 C18 1.407(2) . ?
C15 C14 1.396(2) . ?
C15 C17 1.401(2) . ?
C15 C16 1.430(2) . ?
C14 C13 1.378(2) . ?
C31 C32 1.517(2) . ?
C17 C18 1.373(2) . ?
C16 N4 1.151(2) . ?
C8 C6 1.406(2) . ?
C24 C25 1.527(2) . ?
C5 C6 1.395(2) . ?
C19 C20 1.512(3) . ?
C25 C26 1.520(3) . ?
C6 C7 1.440(3) . ?
C27 C28 1.512(3) . ?
N2 C7 1.147(2) . ?
C20 C21 1.527(3) . ?
C21 C22 1.513(3) . ?
C32 C33 1.536(3) . ?
C28 C29 1.528(3) . ?
C29 C30 1.511(3) . ?
C33 C34 1.490(3) . ?

loop_
_geom_hbond_atom_site_label_D
_geom_hbond_atom_site_label_H
_geom_hbond_atom_site_label_A
_geom_hbond_distance_DH
_geom_hbond_distance_HA
_geom_hbond_distance_DA
_geom_hbond_angle_DHA
_geom_hbond_site_symmetry_A
_geom_hbond_publ_flag
N3 H3 O1 0.891(18) 1.950(18) 2.8035(17) 159.9(16) 2_666 yes
